data_7036244
loop_
_publ_author_name
'Taylor, Laurence J.'
'Surgenor, Brian A.'
'Wawrzyniak, Piotr'
'Ray, Matthew J.'
'Cordes, David B.'
'Slawin, Alexandra M. Z.'
'Kilian, Petr'

_publ_section_title
;
 Spontaneous dehydrocoupling in peri-substituted phosphine-borane adducts.
;
_journal_issue 5
_journal_name_full 'Dalton transactions (Cambridge, England : 2003)'
_journal_page_first 1976
_journal_page_last 1986
_journal_paper_doi 10.1039/c5dt02539g
_journal_volume 45
_journal_year 2016
_chemical_formula_moiety 'C24 H32 B2 P2'
_chemical_formula_sum 'C24 H32 B2 P2'
_chemical_formula_weight 404.08
_space_group_crystal_system triclinic
_space_group_IT_number 2
_space_group_name_Hall '-P 1'
_space_group_name_H-M_alt 'P -1'
_symmetry_space_group_name_Hall '-P 1'
_symmetry_space_group_name_H-M 'P -1'
_atom_sites_solution_hydrogens geom
_atom_sites_solution_primary direct
_atom_sites_solution_secondary difmap
_audit_creation_date 2015-06-18
_audit_creation_method 'by CrystalStructure 4.1'
_audit_update_record
;
2015-07-03 deposited with the CCDC.
2015-08-21 downloaded from the CCDC.
;
_cell_angle_alpha 101.8880(17)
_cell_angle_beta 93.165(3)
_cell_angle_gamma 112.772(3)
_cell_formula_units_Z 2
_cell_length_a 8.3375(11)
_cell_length_b 9.4724(14)
_cell_length_c 16.108(2)
_cell_measurement_reflns_used 3679
_cell_measurement_temperature 173
_cell_measurement_theta_max 25.40
_cell_measurement_theta_min 1.30
_cell_volume 1134.9(3)
_computing_cell_refinement 'CrystalClear-SM Expert 2.1 b32'
_computing_data_collection 'CrystalClear-SM Expert 2.1 b32 (Rigaku, 2014)'
_computing_data_reduction 'CrystalClear-SM Expert 2.1 b32'
_computing_molecular_graphics 'CrystalStructure 4.1'
_computing_publication_material 'CrystalStructure 4.1 (Rigaku, 2014)'
_computing_structure_refinement 'SHELXL2013 (Sheldrick, 2008)'
_computing_structure_solution 'SIR2011 (Burla, et al., 2012)'
_diffrn_ambient_temperature 173
_diffrn_detector_area_resol_mean 11.628
_diffrn_measured_fraction_theta_full 0.991
_diffrn_measured_fraction_theta_max 0.990
_diffrn_measurement_device_type 'Rigaku XtaLAB P200'
_diffrn_measurement_method \w
_diffrn_radiation_type 'Mo K\a'
_diffrn_radiation_wavelength 0.71075
_diffrn_reflns_av_R_equivalents 0.0333
_diffrn_reflns_laue_measured_fraction_full 0.991
_diffrn_reflns_laue_measured_fraction_max 0.990
_diffrn_reflns_limit_h_max 10
_diffrn_reflns_limit_h_min -10
_diffrn_reflns_limit_k_max 11
_diffrn_reflns_limit_k_min -10
_diffrn_reflns_limit_l_max 19
_diffrn_reflns_limit_l_min -19
_diffrn_reflns_number 14052
_diffrn_reflns_point_group_measured_fraction_full 0.991
_diffrn_reflns_point_group_measured_fraction_max 0.990
_diffrn_reflns_theta_full 25.242
_diffrn_reflns_theta_max 25.373
_diffrn_reflns_theta_min 1.307
_diffrn_standards_number 0
_exptl_absorpt_coefficient_mu 0.199
_exptl_absorpt_correction_T_max 0.988
_exptl_absorpt_correction_T_min 0.808
_exptl_absorpt_correction_type multi-scan
_exptl_absorpt_process_details 'REQAB (Rigaku, 1998)'
_exptl_crystal_colour colorless
_exptl_crystal_density_diffrn 1.182
_exptl_crystal_density_method 'not measured'
_exptl_crystal_description prism
_exptl_crystal_F_000 432.00
_exptl_crystal_size_max 0.100
_exptl_crystal_size_mid 0.060
_exptl_crystal_size_min 0.060
_refine_diff_density_max 0.63
_refine_diff_density_min -0.18
_refine_ls_extinction_method none
_refine_ls_goodness_of_fit_ref 1.066
_refine_ls_hydrogen_treatment constr
_refine_ls_number_parameters 262
_refine_ls_number_reflns 4112
_refine_ls_number_restraints 0
_refine_ls_R_factor_all 0.0411
_refine_ls_R_factor_gt 0.0362
_refine_ls_shift/su_max 0.000
_refine_ls_structure_factor_coef Fsqd
_refine_ls_weighting_details 'w = 1/[\s^2^(Fo^2^)+(0.0586P)^2^+0.2600P] where P=(Fo^2^+2Fc^2^)/3'
_refine_ls_weighting_scheme calc
_refine_ls_wR_factor_gt 0.1014
_refine_ls_wR_factor_ref 0.1041
_reflns_number_gt 3591
_reflns_number_total 4112
_reflns_threshold_expression F^2^>2.0\s(F^2^)
_cod_data_source_file c5dt02539g1.cif
_cod_data_source_block 5a
_cod_depositor_comments 'Adding full bibliography for 7036242--7036246.cif.'
_cod_database_code 7036244

loop_
_space_group_symop_id
_space_group_symop_operation_xyz
1 +X,+Y,+Z
2 -X,-Y,-Z

loop_
_atom_site_label
_atom_site_type_symbol
_atom_site_fract_x
_atom_site_fract_y
_atom_site_fract_z
_atom_site_U_iso_or_equiv
_atom_site_adp_type
_atom_site_occupancy
_atom_site_site_symmetry_order
_atom_site_calc_flag
_atom_site_refinement_flags_posn
_atom_site_refinement_flags_adp
P1 P 0.30732(5) -0.21515(5) 0.23076(3) 0.02698(13) Uani 1 1 d . .
P9 P 0.44403(5) 0.13371(5) 0.21352(3) 0.02710(13) Uani 1 1 d . .
C1 C 0.3032(2) -0.11894(19) 0.34016(10) 0.0290(4) Uani 1 1 d . .
C2 C 0.2699(2) -0.2077(2) 0.40034(11) 0.0368(4) Uani 1 1 d . .
H2 H 0.2629 -0.3124 0.3839 0.044 Uiso 1 1 calc R U
C3 C 0.2458(3) -0.1511(2) 0.48508(11) 0.0426(5) Uani 1 1 d . .
H3 H 0.2264 -0.2155 0.5248 0.051 Uiso 1 1 calc R U
C4 C 0.2510(2) -0.0031(2) 0.50849(10) 0.0357(4) Uani 1 1 d . .
C5 C 0.2877(2) 0.0913(2) 0.44879(10) 0.0309(4) Uani 1 1 d . .
C6 C 0.2838(2) 0.2393(2) 0.48249(11) 0.0362(4) Uani 1 1 d . .
C7 C 0.3157(3) 0.3443(2) 0.43218(12) 0.0411(4) Uani 1 1 d . .
H7 H 0.3094 0.4433 0.4523 0.049 Uiso 1 1 calc R U
C8 C 0.3580(2) 0.3027(2) 0.34995(11) 0.0379(4) Uani 1 1 d . .
H8 H 0.3840 0.3777 0.3161 0.046 Uiso 1 1 calc R U
C9 C 0.3640(2) 0.15823(19) 0.31557(10) 0.0297(4) Uani 1 1 d . .
C10 C 0.3207(2) 0.04168(19) 0.36475(10) 0.0276(3) Uani 1 1 d . .
C11 C 0.2220(3) 0.0893(2) 0.59069(11) 0.0452(5) Uani 1 1 d . .
H11A H 0.3108 0.1059 0.6393 0.054 Uiso 1 1 calc R U
H11B H 0.1032 0.0327 0.6045 0.054 Uiso 1 1 calc R U
C12 C 0.2414(3) 0.2484(2) 0.57269(11) 0.0458(5) Uani 1 1 d . .
H12A H 0.1307 0.2632 0.5772 0.055 Uiso 1 1 calc R U
H12B H 0.3374 0.3375 0.6139 0.055 Uiso 1 1 calc R U
C13 C 0.0902(2) -0.26253(18) 0.17397(10) 0.0291(4) Uani 1 1 d . .
C14 C -0.0499(2) -0.2576(2) 0.21591(12) 0.0355(4) Uani 1 1 d . .
H14 H -0.0333 -0.2256 0.2768 0.043 Uiso 1 1 calc R U
C15 C -0.2131(2) -0.2988(2) 0.16974(14) 0.0440(5) Uani 1 1 d . .
H15 H -0.3074 -0.2940 0.1990 0.053 Uiso 1 1 calc R U
C16 C -0.2394(3) -0.3470(2) 0.08136(14) 0.0466(5) Uani 1 1 d . .
H16 H -0.3519 -0.3760 0.0499 0.056 Uiso 1 1 calc R U
C17 C -0.1018(3) -0.3531(2) 0.03850(12) 0.0428(5) Uani 1 1 d . .
H17 H -0.1197 -0.3858 -0.0224 0.051 Uiso 1 1 calc R U
C18 C 0.0618(2) -0.31170(19) 0.08445(11) 0.0345(4) Uani 1 1 d . .
H18 H 0.1557 -0.3167 0.0548 0.041 Uiso 1 1 calc R U
C19 C 0.2992(2) 0.1624(2) 0.13315(11) 0.0341(4) Uani 1 1 d . .
H19 H 0.3490 0.2779 0.1355 0.041 Uiso 1 1 calc R U
C20 C 0.3026(3) 0.0770(2) 0.04223(11) 0.0454(5) Uani 1 1 d . .
H20A H 0.2493 -0.0374 0.0363 0.054 Uiso 1 1 calc R U
H20B H 0.4246 0.1094 0.0313 0.054 Uiso 1 1 calc R U
H20C H 0.2360 0.1041 0.0008 0.054 Uiso 1 1 calc R U
C21 C 0.1094(2) 0.1168(2) 0.15054(12) 0.0423(4) Uani 1 1 d . .
H21A H 0.0439 0.1428 0.1080 0.051 Uiso 1 1 calc R U
H21B H 0.1088 0.1752 0.2082 0.051 Uiso 1 1 calc R U
H21C H 0.0540 0.0031 0.1465 0.051 Uiso 1 1 calc R U
C22 C 0.6562(2) 0.3068(2) 0.22804(11) 0.0356(4) Uani 1 1 d . .
H22 H 0.6307 0.4032 0.2361 0.043 Uiso 1 1 calc R U
C23 C 0.7441(3) 0.2952(2) 0.14748(13) 0.0466(5) Uani 1 1 d . .
H23A H 0.7587 0.1955 0.1344 0.056 Uiso 1 1 calc R U
H23B H 0.8596 0.3839 0.1574 0.056 Uiso 1 1 calc R U
H23C H 0.6703 0.2987 0.0991 0.056 Uiso 1 1 calc R U
C24 C 0.7790(3) 0.3265(2) 0.30743(14) 0.0509(5) Uani 1 1 d . .
H24A H 0.8881 0.4209 0.3137 0.061 Uiso 1 1 calc R U
H24B H 0.8063 0.2334 0.3012 0.061 Uiso 1 1 calc R U
H24C H 0.7216 0.3377 0.3584 0.061 Uiso 1 1 calc R U
B1 B 0.3298(3) -0.4126(2) 0.22344(14) 0.0350(4) Uani 1 1 d . .
H1A H 0.3317 -0.4661 0.1563 0.037(5) Uiso 1 1 calc R .
H1B H 0.4529 -0.3908 0.2629 0.057(6) Uiso 1 1 calc R .
H1C H 0.2175 -0.4935 0.2470 0.038(5) Uiso 1 1 calc R .
B9 B 0.4821(3) -0.0577(2) 0.18674(12) 0.0302(4) Uani 1 1 d . .
H9A H 0.6147 -0.0352 0.2161 0.046(5) Uiso 1 1 calc R .
H9B H 0.4712 -0.0996 0.1169 0.056(6) Uiso 1 1 calc R .

loop_
_atom_site_aniso_label
_atom_site_aniso_U_11
_atom_site_aniso_U_22
_atom_site_aniso_U_33
_atom_site_aniso_U_23
_atom_site_aniso_U_13
_atom_site_aniso_U_12
P1 0.0314(2) 0.0252(2) 0.0268(2) 0.00858(17) 0.00616(17) 0.01269(18)
P9 0.0327(2) 0.0258(2) 0.0251(2) 0.00929(17) 0.00622(17) 0.01261(18)
C1 0.0300(8) 0.0309(8) 0.0262(8) 0.0091(7) 0.0034(6) 0.0115(7)
C2 0.0435(10) 0.0369(9) 0.0333(9) 0.0155(8) 0.0077(7) 0.0162(8)
C3 0.0488(11) 0.0516(12) 0.0309(9) 0.0224(8) 0.0089(8) 0.0178(9)
C4 0.0310(9) 0.0485(11) 0.0242(8) 0.0095(8) 0.0032(7) 0.0127(8)
C5 0.0258(8) 0.0384(9) 0.0246(8) 0.0063(7) 0.0008(6) 0.0100(7)
C6 0.0317(9) 0.0427(10) 0.0278(8) -0.0016(7) 0.0008(7) 0.0139(8)
C7 0.0503(11) 0.0350(10) 0.0373(10) 0.0001(8) 0.0064(8) 0.0212(8)
C8 0.0479(10) 0.0331(9) 0.0344(9) 0.0083(7) 0.0073(8) 0.0181(8)
C9 0.0333(9) 0.0299(8) 0.0258(8) 0.0065(7) 0.0037(7) 0.0130(7)
C10 0.0263(8) 0.0306(8) 0.0241(8) 0.0061(6) 0.0020(6) 0.0104(7)
C11 0.0412(10) 0.0637(13) 0.0242(9) 0.0069(8) 0.0058(8) 0.0164(9)
C12 0.0451(11) 0.0593(12) 0.0275(9) 0.0000(8) 0.0049(8) 0.0210(9)
C13 0.0336(9) 0.0233(8) 0.0317(9) 0.0077(7) 0.0045(7) 0.0127(7)
C14 0.0368(9) 0.0337(9) 0.0377(9) 0.0098(7) 0.0100(8) 0.0150(8)
C15 0.0339(10) 0.0405(10) 0.0614(13) 0.0164(9) 0.0099(9) 0.0167(8)
C16 0.0381(10) 0.0364(10) 0.0608(13) 0.0123(9) -0.0094(9) 0.0124(8)
C17 0.0548(12) 0.0319(9) 0.0366(10) 0.0056(8) -0.0078(9) 0.0158(8)
C18 0.0439(10) 0.0291(9) 0.0324(9) 0.0066(7) 0.0055(7) 0.0174(8)
C19 0.0442(10) 0.0311(9) 0.0315(9) 0.0107(7) 0.0027(7) 0.0191(8)
C20 0.0628(13) 0.0511(11) 0.0281(9) 0.0132(8) 0.0038(8) 0.0280(10)
C21 0.0422(10) 0.0442(10) 0.0441(11) 0.0115(9) -0.0010(8) 0.0222(9)
C22 0.0368(9) 0.0283(8) 0.0394(10) 0.0119(7) 0.0083(7) 0.0089(7)
C23 0.0459(11) 0.0399(10) 0.0518(12) 0.0171(9) 0.0194(9) 0.0109(9)
C24 0.0393(10) 0.0479(12) 0.0528(12) 0.0137(10) -0.0016(9) 0.0047(9)
B1 0.0362(10) 0.0291(10) 0.0450(12) 0.0131(9) 0.0055(9) 0.0171(8)
B9 0.0344(10) 0.0293(9) 0.0323(10) 0.0127(8) 0.0108(8) 0.0154(8)

loop_
_atom_type_symbol
_atom_type_description
_atom_type_scat_dispersion_real
_atom_type_scat_dispersion_imag
_atom_type_scat_source
C C 0.0033 0.0016
;
International Tables for Crystallography
(Vol. C, Tables 4.2.6.8 and 6.1.1.4)
;
H H 0.0000 0.0000
;
International Tables for Crystallography
(Vol. C, Table 6.1.1.4)
;
B B 0.0013 0.0007
;
International Tables for Crystallography
(Vol. C, Tables 4.2.6.8 and 6.1.1.4)
;
P P 0.1023 0.0942
;
International Tables for Crystallography
(Vol. C, Tables 4.2.6.8 and 6.1.1.4)
;

loop_
_geom_angle_atom_site_label_1
_geom_angle_atom_site_label_2
_geom_angle_atom_site_label_3
_geom_angle
C1 P1 C13 104.25(7)
C1 P1 B9 106.33(8)
C13 P1 B9 108.93(8)
C1 P1 B1 112.21(8)
C13 P1 B1 107.07(8)
B9 P1 B1 117.28(9)
C9 P9 C22 105.02(8)
C9 P9 C19 108.19(8)
C22 P9 C19 104.31(8)
C9 P9 B9 110.95(8)
C22 P9 B9 109.68(8)
C19 P9 B9 117.78(8)
C2 C1 C10 118.96(15)
C2 C1 P1 118.29(13)
C10 C1 P1 122.60(12)
C1 C2 C3 123.61(17)
C1 C2 H2 118.2
C3 C2 H2 118.2
C4 C3 C2 118.68(16)
C4 C3 H3 120.7
C2 C3 H3 120.7
C3 C4 C5 118.93(16)
C3 C4 C11 132.24(16)
C5 C4 C11 108.82(16)
C6 C5 C4 111.65(15)
C6 C5 C10 124.28(15)
C4 C5 C10 124.06(16)
C7 C6 C5 118.81(16)
C7 C6 C12 131.98(17)
C5 C6 C12 109.21(16)
C6 C7 C8 118.64(17)
C6 C7 H7 120.7
C8 C7 H7 120.7
C9 C8 C7 123.60(17)
C9 C8 H8 118.2
C7 C8 H8 118.2
C8 C9 C10 119.09(15)
C8 C9 P9 117.31(13)
C10 C9 P9 123.41(12)
C5 C10 C9 115.38(14)
C5 C10 C1 115.55(14)
C9 C10 C1 129.06(15)
C4 C11 C12 105.06(15)
C4 C11 H11A 110.7
C12 C11 H11A 110.7
C4 C11 H11B 110.7
C12 C11 H11B 110.7
H11A C11 H11B 108.8
C6 C12 C11 105.25(15)
C6 C12 H12A 110.7
C11 C12 H12A 110.7
C6 C12 H12B 110.7
C11 C12 H12B 110.7
H12A C12 H12B 108.8
C14 C13 C18 118.57(16)
C14 C13 P1 123.01(13)
C18 C13 P1 118.37(13)
C15 C14 C13 120.61(17)
C15 C14 H14 119.7
C13 C14 H14 119.7
C16 C15 C14 120.26(18)
C16 C15 H15 119.9
C14 C15 H15 119.9
C15 C16 C17 119.99(17)
C15 C16 H16 120.0
C17 C16 H16 120.0
C18 C17 C16 119.95(18)
C18 C17 H17 120.0
C16 C17 H17 120.0
C17 C18 C13 120.62(17)
C17 C18 H18 119.7
C13 C18 H18 119.7
C20 C19 C21 110.24(15)
C20 C19 P9 111.36(12)
C21 C19 P9 114.38(12)
C20 C19 H19 106.8
C21 C19 H19 106.8
P9 C19 H19 106.8
C19 C20 H20A 109.5
C19 C20 H20B 109.5
H20A C20 H20B 109.5
C19 C20 H20C 109.5
H20A C20 H20C 109.5
H20B C20 H20C 109.5
C19 C21 H21A 109.5
C19 C21 H21B 109.5
H21A C21 H21B 109.5
C19 C21 H21C 109.5
H21A C21 H21C 109.5
H21B C21 H21C 109.5
C24 C22 C23 111.06(16)
C24 C22 P9 112.06(12)
C23 C22 P9 110.34(12)
C24 C22 H22 107.7
C23 C22 H22 107.7
P9 C22 H22 107.7
C22 C23 H23A 109.5
C22 C23 H23B 109.5
H23A C23 H23B 109.5
C22 C23 H23C 109.5
H23A C23 H23C 109.5
H23B C23 H23C 109.5
C22 C24 H24A 109.5
C22 C24 H24B 109.5
H24A C24 H24B 109.5
C22 C24 H24C 109.5
H24A C24 H24C 109.5
H24B C24 H24C 109.5
P1 B1 H1A 109.5
P1 B1 H1B 109.5
H1A B1 H1B 109.5
P1 B1 H1C 109.5
H1A B1 H1C 109.5
H1B B1 H1C 109.5
P9 B9 P1 108.55(9)
P9 B9 H9A 110.0
P1 B9 H9A 110.0
P9 B9 H9B 110.0
P1 B9 H9B 110.0
H9A B9 H9B 108.4

loop_
_geom_bond_atom_site_label_1
_geom_bond_atom_site_label_2
_geom_bond_distance
P1 C1 1.8184(16)
P1 C13 1.8256(17)
P1 B9 1.9283(19)
P1 B1 1.9316(19)
P9 C9 1.8125(17)
P9 C22 1.8500(17)
P9 C19 1.8534(17)
P9 B9 1.9266(19)
C1 C2 1.381(2)
C1 C10 1.438(2)
C2 C3 1.415(3)
C2 H2 0.9500
C3 C4 1.358(3)
C3 H3 0.9500
C4 C5 1.412(2)
C4 C11 1.516(2)
C5 C6 1.409(2)
C5 C10 1.417(2)
C6 C7 1.367(3)
C6 C12 1.507(2)
C7 C8 1.407(3)
C7 H7 0.9500
C8 C9 1.388(2)
C8 H8 0.9500
C9 C10 1.435(2)
C11 C12 1.543(3)
C11 H11A 0.9900
C11 H11B 0.9900
C12 H12A 0.9900
C12 H12B 0.9900
C13 C14 1.393(2)
C13 C18 1.397(2)
C14 C15 1.383(3)
C14 H14 0.9500
C15 C16 1.380(3)
C15 H15 0.9500
C16 C17 1.385(3)
C16 H16 0.9500
C17 C18 1.385(3)
C17 H17 0.9500
C18 H18 0.9500
C19 C20 1.528(2)
C19 C21 1.529(3)
C19 H19 1.0000
C20 H20A 0.9800
C20 H20B 0.9800
C20 H20C 0.9800
C21 H21A 0.9800
C21 H21B 0.9800
C21 H21C 0.9800
C22 C24 1.526(3)
C22 C23 1.530(3)
C22 H22 1.0000
C23 H23A 0.9800
C23 H23B 0.9800
C23 H23C 0.9800
C24 H24A 0.9800
C24 H24B 0.9800
C24 H24C 0.9800
B1 H1A 1.1000
B1 H1B 1.1000
B1 H1C 1.1000
B9 H9A 1.1000
B9 H9B 1.1000

loop_
_geom_torsion_atom_site_label_1
_geom_torsion_atom_site_label_2
_geom_torsion_atom_site_label_3
_geom_torsion_atom_site_label_4
_geom_torsion
C13 P1 C1 C2 99.00(14)
B9 P1 C1 C2 -145.96(14)
B1 P1 C1 C2 -16.51(16)
C13 P1 C1 C10 -76.50(14)
B9 P1 C1 C10 38.53(15)
B1 P1 C1 C10 167.98(13)
C10 C1 C2 C3 2.2(3)
P1 C1 C2 C3 -173.43(14)
C1 C2 C3 C4 1.7(3)
C2 C3 C4 C5 -2.7(3)
C2 C3 C4 C11 176.56(18)
C3 C4 C5 C6 178.58(16)
C11 C4 C5 C6 -0.85(19)
C3 C4 C5 C10 -0.2(3)
C11 C4 C5 C10 -179.65(15)
C4 C5 C6 C7 -179.58(16)
C10 C5 C6 C7 -0.8(3)
C4 C5 C6 C12 0.09(19)
C10 C5 C6 C12 178.88(15)
C5 C6 C7 C8 -2.5(3)
C12 C6 C7 C8 177.90(18)
C6 C7 C8 C9 2.1(3)
C7 C8 C9 C10 1.7(3)
C7 C8 C9 P9 -173.50(15)
C22 P9 C9 C8 51.27(15)
C19 P9 C9 C8 -59.67(15)
B9 P9 C9 C8 169.70(13)
C22 P9 C9 C10 -123.67(14)
C19 P9 C9 C10 125.39(14)
B9 P9 C9 C10 -5.24(16)
C6 C5 C10 C9 4.4(2)
C4 C5 C10 C9 -176.98(15)
C6 C5 C10 C1 -174.62(15)
C4 C5 C10 C1 4.0(2)
C8 C9 C10 C5 -4.6(2)
P9 C9 C10 C5 170.21(12)
C8 C9 C10 C1 174.19(16)
P9 C9 C10 C1 -11.0(2)
C2 C1 C10 C5 -4.9(2)
P1 C1 C10 C5 170.62(12)
C2 C1 C10 C9 176.31(16)
P1 C1 C10 C9 -8.2(2)
C3 C4 C11 C12 -178.10(19)
C5 C4 C11 C12 1.23(19)
C7 C6 C12 C11 -179.71(19)
C5 C6 C12 C11 0.69(19)
C4 C11 C12 C6 -1.13(19)
C1 P1 C13 C14 -14.06(15)
B9 P1 C13 C14 -127.25(14)
B1 P1 C13 C14 105.01(15)
C1 P1 C13 C18 168.41(13)
B9 P1 C13 C18 55.22(14)
B1 P1 C13 C18 -72.52(14)
C18 C13 C14 C15 -0.7(2)
P1 C13 C14 C15 -178.23(13)
C13 C14 C15 C16 0.6(3)
C14 C15 C16 C17 -0.5(3)
C15 C16 C17 C18 0.3(3)
C16 C17 C18 C13 -0.4(3)
C14 C13 C18 C17 0.6(2)
P1 C13 C18 C17 178.23(13)
C9 P9 C19 C20 -155.15(13)
C22 P9 C19 C20 93.43(14)
B9 P9 C19 C20 -28.39(16)
C9 P9 C19 C21 -29.35(15)
C22 P9 C19 C21 -140.78(13)
B9 P9 C19 C21 97.41(14)
C9 P9 C22 C24 52.20(15)
C19 P9 C22 C24 165.90(14)
B9 P9 C22 C24 -67.09(15)
C9 P9 C22 C23 176.51(12)
C19 P9 C22 C23 -69.79(14)
B9 P9 C22 C23 57.22(15)
